data_7106530
loop_
_publ_author_name
'Rhys Short'
'Mariolino Carta'
'C. Grazia Bezzu'
'Detlev Fritsch'
'Benson Kariuki'
'Neil B. McKeown'

_publ_section_title
;
 Hexaphenylbenzene-based polymers of intrinsic microporosity
;
_journal_name_full 'Chem. Commun.'
_journal_page_first 6822
_journal_paper_doi 10.1039/c1cc11717c
_journal_volume 47
_journal_year 2011
_chemical_formula_moiety 'C100 H52 N4 O8, 1.25(C H Cl3), 0.5(C H4 O), 7(H2 O)'
_chemical_formula_sum 'C101.75 H69.25 Cl3.75 N4 O15.5'
_chemical_formula_weight 1728.80
_chemical_name_systematic
;
?
;
_space_group_IT_number 15
_symmetry_cell_setting monoclinic
_symmetry_space_group_name_Hall '-C 2yc'
_symmetry_space_group_name_H-M 'C 1 2/c 1'
_atom_sites_solution_hydrogens geom
_atom_sites_solution_primary direct
_atom_sites_solution_secondary difmap
_audit_creation_method SHELXL-97
_cell_angle_alpha 90.00
_cell_angle_beta 94.7630(10)
_cell_angle_gamma 90.00
_cell_formula_units_Z 8
_cell_length_a 49.3119(12)
_cell_length_b 25.9637(8)
_cell_length_c 15.3295(4)
_cell_measurement_reflns_used 6555
_cell_measurement_temperature 150(2)
_cell_measurement_theta_max 20.84
_cell_measurement_theta_min 1.47
_cell_volume 19558.9(9)
_computing_cell_refinement DENZO/SCALEPACK
_computing_data_collection 'cOLLECT,Nonius BV, 1997-2001'
_computing_data_reduction DENZO/SCALEPACK
_computing_structure_refinement SHELXL-97
_computing_structure_solution SHELXs-97
_diffrn_ambient_temperature 150(2)
_diffrn_measured_fraction_theta_full 0.905
_diffrn_measured_fraction_theta_max 0.905
_diffrn_measurement_device_type 'Nonius KappaCCD'
_diffrn_measurement_method 'CCD scans'
_diffrn_radiation_monochromator graphite
_diffrn_radiation_source 'fine-focus sealed tube'
_diffrn_radiation_type MoK\a
_diffrn_radiation_wavelength 0.71073
_diffrn_reflns_av_R_equivalents 0.0528
_diffrn_reflns_av_sigmaI/netI 0.0832
_diffrn_reflns_limit_h_max 47
_diffrn_reflns_limit_h_min -47
_diffrn_reflns_limit_k_max 21
_diffrn_reflns_limit_k_min -25
_diffrn_reflns_limit_l_max 15
_diffrn_reflns_limit_l_min -15
_diffrn_reflns_number 13685
_diffrn_reflns_theta_full 20.84
_diffrn_reflns_theta_max 20.84
_diffrn_reflns_theta_min 1.47
_exptl_absorpt_coefficient_mu 0.177
_exptl_absorpt_correction_T_max 0.9825
_exptl_absorpt_correction_T_min 0.9324
_exptl_absorpt_correction_type empirical
_exptl_absorpt_process_details Denzo/Scalepack
_exptl_crystal_colour colourless
_exptl_crystal_density_diffrn 1.174
_exptl_crystal_density_method 'not measured'
_exptl_crystal_description block
_exptl_crystal_F_000 7164
_exptl_crystal_size_max 0.40
_exptl_crystal_size_mid 0.30
_exptl_crystal_size_min 0.10
_refine_diff_density_max 1.200
_refine_diff_density_min -0.447
_refine_diff_density_rms 0.140
_refine_ls_extinction_coef 0.0033(6)
_refine_ls_extinction_expression Fc^*^=kFc[1+0.001xFc^2^\l^3^/sin(2\q)]^-1/4^
_refine_ls_extinction_method SHELXL
_refine_ls_goodness_of_fit_ref 1.644
_refine_ls_hydrogen_treatment constr
_refine_ls_matrix_type full
_refine_ls_number_parameters 1138
_refine_ls_number_reflns 9296
_refine_ls_number_restraints 25
_refine_ls_restrained_S_all 1.646
_refine_ls_R_factor_all 0.1928
_refine_ls_R_factor_gt 0.1494
_refine_ls_shift/su_max 0.001
_refine_ls_shift/su_mean 0.000
_refine_ls_structure_factor_coef Fsqd
_refine_ls_weighting_details 'calc w=1/[\s^2^(Fo^2^)+(0.2000P)^2^+0.0000P] where P=(Fo^2^+2Fc^2^)/3'
_refine_ls_weighting_scheme calc
_refine_ls_wR_factor_gt 0.3863
_refine_ls_wR_factor_ref 0.4199
_reflns_number_gt 6555
_reflns_number_total 9296
_reflns_threshold_expression >2sigma(I)
_cod_data_source_file c1cc11717c.txt
_cod_data_source_block nbm1013
_cod_original_sg_symbol_H-M C2/c
_cod_original_formula_sum 'C101.75 H69.25 Cl3.75 N4 O15.50'
_cod_database_code 7106530

loop_
_symmetry_equiv_pos_as_xyz
'x, y, z'
'-x, y, -z+1/2'
'x+1/2, y+1/2, z'
'-x+1/2, y+1/2, -z+1/2'
'-x, -y, -z'
'x, -y, z-1/2'
'-x+1/2, -y+1/2, -z'
'x+1/2, -y+1/2, z-1/2'

loop_
_atom_site_label
_atom_site_type_symbol
_atom_site_fract_x
_atom_site_fract_y
_atom_site_fract_z
_atom_site_U_iso_or_equiv
_atom_site_adp_type
_atom_site_occupancy
_atom_site_symmetry_multiplicity
_atom_site_calc_flag
_atom_site_refinement_flags
_atom_site_disorder_assembly
_atom_site_disorder_group
C1 C 0.4174(2) 0.2941(4) 0.5493(6) 0.039(3) Uani 1 1 d . . .
C2 C 0.4397(2) 0.3272(4) 0.5476(6) 0.038(3) Uani 1 1 d . . .
C3 C 0.4634(2) 0.3110(4) 0.5097(7) 0.042(3) Uani 1 1 d . . .
C4 C 0.4657(2) 0.2605(4) 0.4792(7) 0.045(3) Uani 1 1 d . . .
C5 C 0.4424(2) 0.2264(4) 0.4792(6) 0.037(3) Uani 1 1 d . . .
C6 C 0.4192(2) 0.2453(4) 0.5129(7) 0.042(3) Uani 1 1 d . . .
C7 C 0.4393(3) 0.3804(4) 0.5834(8) 0.046(3) Uani 1 1 d . . .
C8 C 0.4219(3) 0.4176(5) 0.5427(9) 0.064(4) Uani 1 1 d . . .
H8 H 0.4102 0.4085 0.4926 0.076 Uiso 1 1 calc R . .
C9 C 0.4217(3) 0.4664(7) 0.5742(11) 0.071(4) Uani 1 1 d . . .
H9 H 0.4097 0.4915 0.5475 0.085 Uiso 1 1 calc R . .
C10 C 0.4396(5) 0.4791(6) 0.6477(17) 0.111(8) Uani 1 1 d . . .
H10 H 0.4403 0.5138 0.6674 0.133 Uiso 1 1 calc R . .
C11 C 0.4561(3) 0.4435(6) 0.6919(10) 0.075(4) Uani 1 1 d . . .
H11 H 0.4672 0.4522 0.7435 0.090 Uiso 1 1 calc R . .
C12 C 0.4558(3) 0.3950(5) 0.6579(8) 0.059(4) Uani 1 1 d . . .
H12 H 0.4673 0.3697 0.6864 0.070 Uiso 1 1 calc R . .
C13 C 0.4864(2) 0.3480(4) 0.5069(7) 0.043(3) Uani 1 1 d . . .
C14 C 0.4840(3) 0.3905(5) 0.4502(8) 0.060(4) Uani 1 1 d . . .
H14 H 0.4678 0.3955 0.4129 0.072 Uiso 1 1 calc R . .
C15 C 0.5055(3) 0.4252(5) 0.4491(9) 0.060(4) Uani 1 1 d . . .
H15 H 0.5038 0.4532 0.4091 0.072 Uiso 1 1 calc R . .
C16 C 0.5285(3) 0.4209(5) 0.5018(9) 0.064(4) Uani 1 1 d . . .
H16 H 0.5423 0.4465 0.5020 0.076 Uiso 1 1 calc R . .
C17 C 0.5317(3) 0.3773(5) 0.5573(8) 0.063(4) Uani 1 1 d . . .
H17 H 0.5482 0.3720 0.5927 0.076 Uiso 1 1 calc R . .
C18 C 0.5104(3) 0.3423(4) 0.5591(7) 0.049(3) Uani 1 1 d . . .
H18 H 0.5124 0.3136 0.5975 0.059 Uiso 1 1 calc R . .
C19 C 0.4919(3) 0.2399(5) 0.4495(8) 0.050(3) Uani 1 1 d . . .
C20 C 0.5041(3) 0.2630(6) 0.3812(9) 0.075(4) Uani 1 1 d . . .
H20 H 0.4959 0.2926 0.3536 0.090 Uiso 1 1 calc R . .
C21 C 0.5281(4) 0.2434(7) 0.3523(11) 0.095(6) Uani 1 1 d . . .
H21 H 0.5362 0.2591 0.3049 0.114 Uiso 1 1 calc R . .
C22 C 0.5400(4) 0.2009(9) 0.3933(17) 0.112(8) Uani 1 1 d . . .
H22 H 0.5564 0.1877 0.3740 0.135 Uiso 1 1 calc R . .
C23 C 0.5280(4) 0.1761(8) 0.4645(13) 0.108(6) Uani 1 1 d . . .
H23 H 0.5355 0.1461 0.4927 0.130 Uiso 1 1 calc R . .
C24 C 0.5044(3) 0.1999(6) 0.4885(10) 0.064(4) Uani 1 1 d . . .
H24 H 0.4965 0.1860 0.5378 0.077 Uiso 1 1 calc R . .
C25 C 0.4442(2) 0.1747(4) 0.4429(7) 0.044(3) Uani 1 1 d . . .
C26 C 0.4506(2) 0.1656(5) 0.3576(8) 0.055(3) Uani 1 1 d . . .
H26 H 0.4538 0.1943 0.3215 0.066 Uiso 1 1 calc R . .
C27 C 0.4524(3) 0.1166(6) 0.3229(10) 0.081(5) Uani 1 1 d . . .
H27 H 0.4561 0.1111 0.2638 0.098 Uiso 1 1 calc R . .
C28 C 0.4486(5) 0.0759(6) 0.3795(17) 0.124(8) Uani 1 1 d . . .
H28 H 0.4509 0.0419 0.3583 0.149 Uiso 1 1 calc R . .
C29 C 0.4418(4) 0.0816(7) 0.4634(13) 0.095(6) Uani 1 1 d . . .
H29 H 0.4380 0.0527 0.4984 0.114 Uiso 1 1 calc R . .
C30 C 0.4407(3) 0.1313(5) 0.4951(9) 0.071(4) Uani 1 1 d . . .
H30 H 0.4375 0.1363 0.5548 0.086 Uiso 1 1 calc R . .
C31 C 0.3940(2) 0.2104(4) 0.5087(7) 0.041(3) Uani 1 1 d . . .
C32 C 0.3810(3) 0.1980(4) 0.5812(7) 0.042(3) Uani 1 1 d . . .
H32 H 0.3883 0.2107 0.6364 0.051 Uiso 1 1 calc R . .
C33 C 0.3576(2) 0.1676(4) 0.5776(6) 0.039(3) Uani 1 1 d . . .
C34 C 0.3481(2) 0.1468(4) 0.4964(7) 0.043(3) Uani 1 1 d . . .
C35 C 0.3615(2) 0.1583(4) 0.4217(7) 0.044(3) Uani 1 1 d . . .
H35 H 0.3550 0.1442 0.3666 0.052 Uiso 1 1 calc R . .
C36 C 0.3837(2) 0.1895(4) 0.4278(7) 0.040(3) Uani 1 1 d . . .
H36 H 0.3924 0.1974 0.3765 0.048 Uiso 1 1 calc R . .
C37 C 0.3190(3) 0.1385(4) 0.6374(6) 0.039(3) Uani 1 1 d . . .
C38 C 0.3095(2) 0.1168(4) 0.5583(6) 0.034(3) Uani 1 1 d . . .
C39 C 0.2834(2) 0.0960(4) 0.5483(7) 0.037(3) Uani 1 1 d . . .
C40 C 0.2665(3) 0.0969(4) 0.6162(7) 0.038(3) Uani 1 1 d . . .
C41 C 0.2763(2) 0.1205(4) 0.6945(7) 0.040(3) Uani 1 1 d . . .
C42 C 0.3019(2) 0.1432(4) 0.7037(7) 0.035(3) Uani 1 1 d . . .
C43 C 0.2735(2) 0.0751(4) 0.4629(9) 0.046(3) Uani 1 1 d . . .
C44 C 0.3095(2) 0.1691(5) 0.7814(8) 0.050(3) Uani 1 1 d . . .
C45 C 0.2322(2) 0.1167(4) 0.7393(6) 0.038(3) Uani 1 1 d . . .
C46 C 0.2133(3) 0.1341(4) 0.7997(7) 0.046(3) Uani 1 1 d . . .
H46 H 0.2196 0.1524 0.8512 0.055 Uiso 1 1 calc R . .
C47 C 0.1863(2) 0.1239(4) 0.7816(6) 0.033(3) Uani 1 1 d . . .
C48 C 0.1773(2) 0.0978(4) 0.7062(7) 0.044(3) Uani 1 1 d . . .
H48 H 0.1586 0.0896 0.6950 0.053 Uiso 1 1 calc R . .
C49 C 0.1956(3) 0.0834(4) 0.6467(6) 0.043(3) Uani 1 1 d . . .
H49 H 0.1893 0.0675 0.5930 0.051 Uiso 1 1 calc R . .
C50 C 0.2233(2) 0.0921(4) 0.6654(7) 0.039(3) Uani 1 1 d . . .
C51 C 0.1667(2) 0.1458(4) 0.8428(6) 0.036(3) Uani 1 1 d . . .
C52 C 0.1560(2) 0.1141(4) 0.9073(6) 0.033(3) Uani 1 1 d . . .
C53 C 0.1387(2) 0.1351(4) 0.9664(6) 0.040(3) Uani 1 1 d . . .
C54 C 0.1325(2) 0.1888(4) 0.9626(6) 0.032(3) Uani 1 1 d . . .
C55 C 0.1435(2) 0.2200(4) 0.8988(6) 0.035(3) Uani 1 1 d . . .
C56 C 0.1603(2) 0.1977(4) 0.8405(6) 0.034(3) Uani 1 1 d . . .
C57 C 0.1639(2) 0.0595(4) 0.9117(6) 0.039(3) Uani 1 1 d . . .
C58 C 0.1910(3) 0.0451(4) 0.9357(7) 0.045(3) Uani 1 1 d . . .
H58 H 0.2043 0.0709 0.9497 0.054 Uiso 1 1 calc R . .
C59 C 0.1984(3) -0.0057(6) 0.9389(7) 0.059(4) Uani 1 1 d . . .
H59 H 0.2168 -0.0147 0.9549 0.071 Uiso 1 1 calc R . .
C60 C 0.1792(4) -0.0445(5) 0.9191(8) 0.061(4) Uani 1 1 d . . .
H60 H 0.1846 -0.0797 0.9198 0.073 Uiso 1 1 calc R . .
C61 C 0.1533(3) -0.0312(5) 0.8991(7) 0.056(4) Uani 1 1 d . . .
H61 H 0.1402 -0.0577 0.8879 0.067 Uiso 1 1 calc R . .
C62 C 0.1445(3) 0.0197(5) 0.8940(6) 0.046(3) Uani 1 1 d . . .
H62 H 0.1259 0.0277 0.8790 0.055 Uiso 1 1 calc R . .
C63 C 0.1301(3) 0.1031(4) 1.0400(6) 0.038(3) Uani 1 1 d . . .
C64 C 0.1506(3) 0.0825(4) 1.0988(6) 0.041(3) Uani 1 1 d . . .
H64 H 0.1692 0.0885 1.0904 0.049 Uiso 1 1 calc R . .
C65 C 0.1435(3) 0.0537(4) 1.1689(7) 0.050(4) Uani 1 1 d . . .
H65 H 0.1574 0.0415 1.2104 0.060 Uiso 1 1 calc R . .
C66 C 0.1166(3) 0.0418(4) 1.1805(7) 0.043(3) Uani 1 1 d . . .
H66 H 0.1120 0.0211 1.2281 0.052 Uiso 1 1 calc R . .
C67 C 0.0974(3) 0.0606(4) 1.1217(8) 0.051(3) Uani 1 1 d . . .
H67 H 0.0789 0.0529 1.1292 0.061 Uiso 1 1 calc R . .
C68 C 0.1032(2) 0.0912(4) 1.0496(6) 0.041(3) Uani 1 1 d . . .
H68 H 0.0891 0.1032 1.0088 0.049 Uiso 1 1 calc R . .
C69 C 0.1170(3) 0.2141(4) 1.0292(7) 0.036(3) Uani 1 1 d . . .
C70 C 0.1301(3) 0.2418(4) 1.0943(7) 0.050(3) Uani 1 1 d . . .
H70 H 0.1494 0.2409 1.1004 0.060 Uiso 1 1 calc R . .
C71 C 0.0896(3) 0.2166(5) 1.0225(8) 0.058(4) Uani 1 1 d . . .
H71 H 0.0797 0.1995 0.9753 0.070 Uiso 1 1 calc R . .
C72 C 0.0751(3) 0.2440(5) 1.0843(9) 0.062(4) Uani 1 1 d . . .
H72 H 0.0558 0.2428 1.0803 0.074 Uiso 1 1 calc R . .
C73 C 0.1171(3) 0.2708(5) 1.1517(8) 0.063(4) Uani 1 1 d . . .
H73 H 0.1274 0.2907 1.1946 0.076 Uiso 1 1 calc R . .
C74 C 0.0885(3) 0.2716(5) 1.1480(9) 0.065(4) Uani 1 1 d . . .
H74 H 0.0791 0.2908 1.1889 0.078 Uiso 1 1 calc R . .
C75 C 0.1375(2) 0.2766(4) 0.8900(6) 0.038(3) Uani 1 1 d . . .
C76 C 0.1172(3) 0.2940(5) 0.8280(8) 0.058(4) Uani 1 1 d . . .
H76 H 0.1070 0.2699 0.7922 0.070 Uiso 1 1 calc R . .
C77 C 0.1117(3) 0.3476(5) 0.8177(9) 0.067(4) Uani 1 1 d . . .
H77 H 0.0980 0.3597 0.7754 0.081 Uiso 1 1 calc R . .
C78 C 0.1269(3) 0.3812(5) 0.8709(9) 0.070(4) Uani 1 1 d . . .
H78 H 0.1234 0.4170 0.8649 0.084 Uiso 1 1 calc R . .
C79 C 0.1467(3) 0.3651(4) 0.9321(9) 0.067(4) Uani 1 1 d . . .
H79 H 0.1569 0.3893 0.9678 0.081 Uiso 1 1 calc R . .
C80 C 0.1517(3) 0.3132(6) 0.9413(8) 0.071(4) Uani 1 1 d . . .
H80 H 0.1654 0.3021 0.9845 0.085 Uiso 1 1 calc R . .
C81 C 0.1753(2) 0.2317(4) 0.7783(7) 0.036(3) Uani 1 1 d . . .
C82 C 0.1690(2) 0.2302(4) 0.6891(7) 0.043(3) Uani 1 1 d . . .
H82 H 0.1534 0.2116 0.6658 0.051 Uiso 1 1 calc R . .
C83 C 0.1853(2) 0.2560(4) 0.6325(7) 0.043(3) Uani 1 1 d . . .
H83 H 0.1810 0.2553 0.5709 0.051 Uiso 1 1 calc R . .
C84 C 0.2074(2) 0.2821(4) 0.6681(7) 0.041(3) Uani 1 1 d . . .
C85 C 0.2135(2) 0.2850(4) 0.7560(7) 0.041(3) Uani 1 1 d . . .
C86 C 0.1969(2) 0.2594(4) 0.8133(7) 0.044(3) Uani 1 1 d . . .
H86 H 0.2009 0.2616 0.8749 0.053 Uiso 1 1 calc R . .
C87 C 0.2517(3) 0.3102(4) 0.6461(7) 0.042(3) Uani 1 1 d . . .
C88 C 0.2569(3) 0.3141(4) 0.7360(8) 0.049(3) Uani 1 1 d . . .
C89 C 0.2711(3) 0.3118(4) 0.5916(7) 0.042(3) Uani 1 1 d . . .
C90 C 0.2990(2) 0.3190(4) 0.6279(8) 0.041(3) Uani 1 1 d . . .
C91 C 0.3042(3) 0.3249(4) 0.7168(7) 0.041(3) Uani 1 1 d . . .
C92 C 0.2831(3) 0.3206(4) 0.7725(7) 0.043(3) Uani 1 1 d . . .
C93 C 0.2889(3) 0.3252(5) 0.8656(9) 0.053(3) Uani 1 1 d . . .
C94 C 0.2652(2) 0.3070(4) 0.5006(10) 0.045(3) Uani 1 1 d . . .
C95 C 0.3457(2) 0.3208(4) 0.6114(7) 0.038(3) Uani 1 1 d . . .
C96 C 0.3512(3) 0.3301(4) 0.6984(7) 0.041(3) Uani 1 1 d . . .
C97 C 0.3774(3) 0.3319(4) 0.7369(7) 0.045(3) Uani 1 1 d . . .
H97 H 0.3811 0.3388 0.7975 0.054 Uiso 1 1 calc R . .
C98 C 0.3973(3) 0.3235(4) 0.6849(7) 0.046(3) Uani 1 1 d . . .
H98 H 0.4156 0.3260 0.7101 0.055 Uiso 1 1 calc R . .
C99 C 0.3933(2) 0.3115(4) 0.5965(7) 0.035(3) Uani 1 1 d . . .
C100 C 0.3669(2) 0.3120(4) 0.5584(7) 0.043(3) Uani 1 1 d . . .
H100 H 0.3632 0.3064 0.4973 0.051 Uiso 1 1 calc R . .
N1 N 0.2646(2) 0.0613(4) 0.3960(8) 0.066(3) Uani 1 1 d . . .
N2 N 0.3146(2) 0.1909(5) 0.8419(8) 0.076(4) Uani 1 1 d . . .
N3 N 0.2601(2) 0.3029(4) 0.4249(8) 0.052(3) Uani 1 1 d . . .
N4 N 0.2935(2) 0.3279(5) 0.9383(8) 0.071(4) Uani 1 1 d . . .
O1 O 0.34480(15) 0.1584(3) 0.6514(4) 0.044(2) Uani 1 1 d . . .
O2 O 0.32515(17) 0.1154(3) 0.4878(4) 0.050(2) Uani 1 1 d . . .
O3 O 0.25939(16) 0.1259(3) 0.7619(4) 0.048(2) Uani 1 1 d . . .
O4 O 0.24074(16) 0.0762(3) 0.6023(4) 0.043(2) Uani 1 1 d . . .
O5 O 0.22487(17) 0.3065(3) 0.6105(5) 0.049(2) Uani 1 1 d . . .
O6 O 0.23641(16) 0.3110(3) 0.7927(5) 0.048(2) Uani 1 1 d . . .
O7 O 0.31911(16) 0.3201(3) 0.5703(5) 0.047(2) Uani 1 1 d . . .
O8 O 0.32951(17) 0.3366(3) 0.7536(5) 0.059(2) Uani 1 1 d . . .
C101 C 0.4104(3) 0.3596(5) 0.2414(8) 0.061(4) Uani 1 1 d . . .
H101 H 0.3946 0.3486 0.2007 0.073 Uiso 1 1 calc R . .
Cl1 Cl 0.43848(9) 0.36869(14) 0.1787(2) 0.0772(12) Uani 1 1 d . . .
Cl2 Cl 0.40192(8) 0.41679(13) 0.2895(2) 0.0699(11) Uani 1 1 d . . .
Cl3 Cl 0.41695(9) 0.31103(13) 0.3181(2) 0.0855(14) Uani 1 1 d . . .
C102 C 0.4972(2) 0.2043(5) 0.7745(13) 0.12(3) Uani 0.25 1 d PDU . .
H102 H 0.4905 0.1977 0.8332 0.145 Uiso 0.25 1 calc PR . .
Cl4 Cl 0.52751(9) 0.2394(3) 0.7886(4) 0.069(2) Uani 0.50 1 d PDU . .
Cl5 Cl 0.5033(3) 0.1451(4) 0.7254(11) 0.134(9) Uani 0.25 1 d PDU . .
C103 C 0.2199(4) 0.0394(7) 0.2123(12) 0.032(5) Uiso 0.50 1 d PD . .
H10A H 0.2225 0.0050 0.2382 0.047 Uiso 0.50 1 calc PR . .
H10B H 0.2101 0.0364 0.1543 0.047 Uiso 0.50 1 calc PR . .
H10C H 0.2094 0.0607 0.2500 0.047 Uiso 0.50 1 calc PR . .
O9 O 0.2460(4) 0.0628(7) 0.2042(12) 0.083(6) Uiso 0.50 1 d PD . .
O10 O 0.3269(4) 0.0054(7) 0.1458(11) 0.073(5) Uiso 0.50 1 d P . .
O11 O 0.3960(3) 0.0062(5) 0.3004(9) 0.046(4) Uiso 0.50 1 d P . .
O12 O 0.3133(3) 0.0882(5) 0.2457(8) 0.038(3) Uiso 0.50 1 d P . .
O13 O 0.3768(4) -0.0915(6) 0.3505(11) 0.069(5) Uiso 0.50 1 d P . .
O14 O 0.2733(6) -0.1481(12) 0.4882(18) 0.144(10) Uiso 0.50 1 d P . .
O15 O 0.2662(4) 0.0519(7) 0.0554(12) 0.085(6) Uiso 0.50 1 d P . .
O16 O 0.2967(7) -0.0643(12) 0.422(2) 0.159(11) Uiso 0.50 1 d P . .
O17 O 0.4175(5) -0.0967(9) 0.2350(15) 0.114(8) Uiso 0.50 1 d P . .
O18 O 0.4822(4) -0.0462(7) 0.4709(12) 0.081(6) Uiso 0.50 1 d P . .
O19 O 0.4441(5) -0.0545(9) 0.5964(14) 0.102(7) Uiso 0.50 1 d P . .
O20 O 0.4144(5) -0.0608(8) 0.4550(14) 0.104(7) Uiso 0.50 1 d P . .
O21 O 0.3604(5) -0.0382(8) 0.1091(14) 0.101(7) Uiso 0.50 1 d P . .
O22 O 0.4803(10) -0.0052(18) 0.671(3) 0.226(17) Uiso 0.50 1 d P . .
O23 O 0.3187(5) -0.0230(9) 0.3192(15) 0.115(8) Uiso 0.50 1 d P . .

loop_
_atom_site_aniso_label
_atom_site_aniso_U_11
_atom_site_aniso_U_22
_atom_site_aniso_U_33
_atom_site_aniso_U_23
_atom_site_aniso_U_13
_atom_site_aniso_U_12
C1 0.035(8) 0.051(7) 0.031(6) -0.009(5) 0.010(5) -0.012(6)
C2 0.019(8) 0.053(7) 0.043(7) 0.008(5) 0.008(5) 0.004(6)
C3 0.028(8) 0.048(7) 0.051(7) 0.000(6) -0.001(5) -0.013(6)
C4 0.042(9) 0.054(8) 0.041(7) -0.010(5) 0.005(5) 0.008(7)
C5 0.023(8) 0.051(7) 0.040(6) 0.002(5) 0.016(5) -0.005(6)
C6 0.033(8) 0.056(8) 0.038(6) 0.004(6) 0.005(5) -0.009(6)
C7 0.038(9) 0.046(8) 0.058(8) -0.002(6) 0.023(6) -0.001(7)
C8 0.066(11) 0.058(9) 0.074(9) 0.008(8) 0.042(7) -0.001(8)
C9 0.057(11) 0.076(12) 0.084(11) 0.011(9) 0.039(9) 0.008(9)
C10 0.121(19) 0.041(9) 0.19(2) -0.028(12) 0.120(17) -0.026(12)
C11 0.056(12) 0.071(11) 0.103(12) -0.033(9) 0.036(8) 0.005(9)
C12 0.039(9) 0.075(10) 0.064(9) -0.010(7) 0.020(7) -0.013(7)
C13 0.033(9) 0.057(8) 0.041(7) 0.002(6) 0.013(6) 0.001(6)
C14 0.032(9) 0.076(9) 0.074(9) -0.002(8) 0.012(6) -0.014(8)
C15 0.056(11) 0.056(8) 0.069(9) 0.001(6) 0.013(8) -0.019(8)
C16 0.054(12) 0.064(9) 0.078(10) -0.016(8) 0.033(8) -0.020(8)
C17 0.060(11) 0.062(9) 0.065(9) 0.004(7) -0.003(7) -0.019(8)
C18 0.058(10) 0.045(7) 0.045(7) 0.011(5) 0.004(6) 0.005(7)
C19 0.025(8) 0.053(8) 0.074(9) -0.021(7) 0.018(7) -0.016(7)
C20 0.052(11) 0.094(11) 0.083(10) -0.043(9) 0.030(8) -0.021(9)
C21 0.083(15) 0.091(13) 0.122(14) -0.057(11) 0.075(12) -0.047(12)
C22 0.047(13) 0.093(14) 0.20(2) -0.080(15) 0.011(13) 0.006(11)
C23 0.081(16) 0.135(16) 0.108(14) -0.012(12) 0.006(11) 0.009(13)
C24 0.019(9) 0.078(10) 0.097(10) -0.017(8) 0.019(7) 0.017(8)
C25 0.039(8) 0.041(7) 0.054(8) 0.004(6) 0.014(6) -0.004(6)
C26 0.037(9) 0.060(8) 0.069(9) -0.012(7) 0.010(6) 0.003(6)
C27 0.085(13) 0.073(11) 0.088(11) -0.035(9) 0.017(9) 0.006(9)
C28 0.14(2) 0.045(10) 0.17(2) -0.024(13) -0.041(16) 0.025(11)
C29 0.117(17) 0.076(12) 0.095(13) -0.002(10) 0.026(11) 0.034(10)
C30 0.076(12) 0.068(10) 0.071(9) 0.005(8) 0.008(7) -0.002(8)
C31 0.037(9) 0.048(7) 0.041(7) 0.007(5) 0.012(6) -0.008(6)
C32 0.045(9) 0.046(7) 0.035(7) 0.005(5) 0.005(5) -0.002(6)
C33 0.039(9) 0.046(7) 0.031(7) -0.002(5) -0.001(5) -0.004(6)
C34 0.032(9) 0.044(7) 0.055(8) 0.004(6) 0.012(6) 0.001(6)
C35 0.036(9) 0.056(7) 0.039(7) -0.001(5) 0.008(5) 0.012(7)
C36 0.013(7) 0.062(7) 0.048(7) -0.002(6) 0.016(5) -0.006(6)
C37 0.049(10) 0.037(6) 0.035(7) -0.007(5) 0.025(6) -0.004(6)
C38 0.022(8) 0.049(6) 0.034(6) -0.002(5) 0.014(5) -0.012(6)
C39 0.033(9) 0.036(6) 0.044(7) -0.008(5) 0.009(5) -0.003(6)
C40 0.048(9) 0.028(6) 0.039(7) -0.007(5) 0.012(6) -0.007(6)
C41 0.035(9) 0.045(6) 0.041(7) 0.005(5) 0.016(6) 0.010(6)
C42 0.009(7) 0.036(6) 0.061(8) 0.010(5) 0.004(5) 0.002(5)
C43 0.030(8) 0.048(7) 0.064(9) -0.017(7) 0.033(6) -0.015(6)
C44 0.035(9) 0.082(9) 0.031(7) -0.034(7) -0.002(5) -0.008(7)
C45 0.022(8) 0.059(7) 0.033(6) -0.009(5) 0.006(5) -0.008(6)
C46 0.041(10) 0.053(7) 0.044(7) -0.004(5) 0.009(6) -0.003(6)
C47 0.027(8) 0.038(6) 0.037(7) 0.000(5) 0.008(5) -0.005(5)
C48 0.026(8) 0.055(7) 0.051(8) 0.007(6) 0.008(6) -0.005(6)
C49 0.037(9) 0.064(8) 0.029(6) -0.011(5) 0.014(5) 0.000(6)
C50 0.028(9) 0.048(7) 0.043(7) -0.007(6) 0.023(6) -0.003(6)
C51 0.033(8) 0.045(7) 0.031(6) 0.001(5) 0.006(5) 0.003(6)
C52 0.023(7) 0.045(7) 0.032(6) 0.003(5) 0.008(5) -0.008(5)
C53 0.027(8) 0.056(8) 0.037(7) 0.004(5) 0.000(5) 0.000(6)
C54 0.029(7) 0.032(6) 0.036(6) 0.003(5) 0.005(5) 0.002(5)
C55 0.029(8) 0.038(6) 0.039(6) -0.001(5) 0.011(5) -0.005(5)
C56 0.024(7) 0.055(7) 0.025(6) 0.001(5) 0.003(5) 0.001(6)
C57 0.038(9) 0.045(7) 0.033(6) 0.007(5) 0.007(5) 0.006(7)
C58 0.043(10) 0.048(8) 0.044(7) 0.013(5) 0.016(6) 0.004(7)
C59 0.050(10) 0.081(11) 0.050(8) 0.027(7) 0.020(6) 0.014(9)
C60 0.078(13) 0.048(8) 0.057(8) 0.003(6) 0.014(7) 0.024(9)
C61 0.086(13) 0.039(8) 0.043(7) -0.006(5) 0.008(7) 0.002(8)
C62 0.047(9) 0.056(8) 0.036(7) 0.007(5) 0.006(5) -0.004(7)
C63 0.052(10) 0.037(6) 0.025(6) 0.000(5) 0.007(6) -0.011(6)
C64 0.049(9) 0.052(7) 0.025(6) 0.007(5) 0.017(5) 0.004(6)
C65 0.060(11) 0.043(7) 0.045(8) -0.005(6) -0.011(6) 0.015(7)
C66 0.035(9) 0.058(7) 0.037(7) 0.006(5) 0.009(6) -0.009(6)
C67 0.039(9) 0.052(7) 0.062(8) 0.009(6) 0.011(7) -0.003(6)
C68 0.036(9) 0.054(7) 0.035(6) 0.014(5) 0.011(5) -0.004(6)
C69 0.024(9) 0.041(7) 0.045(7) 0.006(6) 0.011(5) -0.009(6)
C70 0.061(10) 0.058(7) 0.032(6) -0.009(6) 0.007(6) -0.003(7)
C71 0.056(12) 0.063(8) 0.057(8) -0.001(6) 0.017(7) 0.006(7)
C72 0.047(10) 0.070(9) 0.071(9) 0.005(8) 0.021(7) 0.010(8)
C73 0.079(13) 0.067(9) 0.046(8) -0.015(7) 0.012(7) -0.012(8)
C74 0.065(12) 0.066(9) 0.067(9) -0.025(7) 0.029(8) -0.009(8)
C75 0.038(8) 0.051(7) 0.027(6) -0.008(5) 0.010(5) -0.006(6)
C76 0.050(10) 0.061(9) 0.065(9) -0.019(7) 0.005(7) -0.002(7)
C77 0.069(11) 0.049(9) 0.084(10) 0.021(8) 0.008(8) 0.002(8)
C78 0.096(13) 0.038(7) 0.076(10) 0.001(7) 0.012(9) 0.002(9)
C79 0.101(13) 0.020(7) 0.081(10) 0.011(6) 0.009(9) -0.001(7)
C80 0.060(11) 0.102(12) 0.048(8) 0.003(8) -0.011(7) -0.003(9)
C81 0.030(8) 0.039(6) 0.040(7) 0.003(5) 0.014(5) 0.003(6)
C82 0.035(8) 0.058(7) 0.035(7) 0.007(5) -0.001(5) 0.001(6)
C83 0.018(8) 0.065(8) 0.046(7) 0.015(6) 0.007(5) 0.006(6)
C84 0.025(9) 0.047(7) 0.052(8) 0.014(6) 0.022(6) 0.002(6)
C85 0.021(8) 0.063(8) 0.037(7) 0.006(6) 0.000(5) -0.011(6)
C86 0.041(9) 0.049(7) 0.044(7) -0.008(6) 0.020(6) -0.002(6)
C87 0.041(10) 0.045(7) 0.042(8) 0.007(5) 0.008(6) -0.010(6)
C88 0.042(10) 0.057(8) 0.051(9) 0.001(6) 0.015(7) -0.005(6)
C89 0.057(10) 0.046(7) 0.025(7) 0.005(5) 0.014(6) 0.009(6)
C90 0.025(9) 0.035(6) 0.063(9) 0.004(5) 0.008(6) -0.001(5)
C91 0.039(10) 0.044(7) 0.040(7) -0.011(5) 0.008(6) -0.004(6)
C92 0.045(10) 0.036(6) 0.049(8) -0.008(5) 0.011(6) -0.007(6)
C93 0.048(10) 0.065(8) 0.048(9) -0.012(6) 0.022(6) -0.025(7)
C94 0.022(8) 0.038(7) 0.076(11) 0.013(7) 0.008(6) -0.006(5)
C95 0.030(9) 0.034(6) 0.052(8) -0.003(5) 0.013(6) -0.003(5)
C96 0.038(9) 0.053(7) 0.036(7) -0.019(5) 0.022(6) -0.009(6)
C97 0.031(9) 0.065(8) 0.040(7) -0.002(6) 0.010(6) -0.001(6)
C98 0.043(9) 0.045(7) 0.049(8) 0.000(6) 0.008(6) -0.002(6)
C99 0.025(8) 0.039(6) 0.041(7) 0.004(5) 0.003(5) -0.006(5)
C100 0.037(9) 0.036(6) 0.055(7) -0.013(5) 0.004(6) -0.009(6)
N1 0.056(8) 0.093(8) 0.052(7) -0.031(6) 0.015(6) -0.025(6)
N2 0.046(9) 0.114(10) 0.067(8) -0.020(7) 0.008(6) -0.031(7)
N3 0.034(7) 0.058(7) 0.065(7) 0.015(6) 0.014(5) -0.001(5)
N4 0.049(8) 0.123(10) 0.043(7) -0.027(6) 0.014(5) -0.027(7)
O1 0.024(5) 0.070(5) 0.039(4) -0.006(4) 0.014(3) -0.020(4)
O2 0.043(6) 0.066(5) 0.044(5) -0.013(4) 0.013(4) -0.015(5)
O3 0.028(6) 0.074(5) 0.044(4) -0.011(4) 0.011(4) -0.006(4)
O4 0.033(6) 0.053(5) 0.045(4) -0.011(3) 0.015(4) -0.009(4)
O5 0.036(6) 0.061(5) 0.052(5) 0.013(4) 0.012(4) 0.004(4)
O6 0.034(6) 0.061(5) 0.053(5) -0.007(4) 0.026(4) -0.016(4)
O7 0.024(6) 0.068(5) 0.050(5) -0.002(4) 0.014(4) -0.005(4)
O8 0.038(6) 0.088(6) 0.052(5) -0.022(4) 0.016(4) -0.018(5)
C101 0.069(11) 0.053(7) 0.059(8) 0.013(6) -0.004(7) -0.014(7)
Cl1 0.086(3) 0.078(2) 0.071(2) -0.0023(18) 0.0275(19) 0.003(2)
Cl2 0.069(3) 0.070(2) 0.072(2) -0.0028(17) 0.0136(17) 0.0077(19)
Cl3 0.129(4) 0.062(2) 0.061(2) 0.0158(17) -0.021(2) -0.013(2)
C102 0.13(3) 0.12(3) 0.11(3) 0.005(19) 0.02(2) -0.01(2)
Cl4 0.033(4) 0.123(6) 0.051(4) -0.022(4) 0.008(3) 0.002(4)
Cl5 0.212(18) 0.067(8) 0.121(18) 0.028(9) 0.005(14) 0.022(13)

loop_
_atom_type_symbol
_atom_type_description
_atom_type_scat_dispersion_real
_atom_type_scat_dispersion_imag
_atom_type_scat_source
C C 0.0033 0.0016 'International Tables Vol C Tables 4.2.6.8 and 6.1.1.4'
H H 0.0000 0.0000 'International Tables Vol C Tables 4.2.6.8 and 6.1.1.4'
N N 0.0061 0.0033 'International Tables Vol C Tables 4.2.6.8 and 6.1.1.4'
O O 0.0106 0.0060 'International Tables Vol C Tables 4.2.6.8 and 6.1.1.4'
Cl Cl 0.1484 0.1585 'International Tables Vol C Tables 4.2.6.8 and 6.1.1.4'

loop_
_geom_angle_atom_site_label_1
_geom_angle_atom_site_label_2
_geom_angle_atom_site_label_3
_geom_angle
_geom_angle_site_symmetry_1
_geom_angle_site_symmetry_3
_geom_angle_publ_flag
C6 C1 C2 118.5(10) . . ?
C6 C1 C99 122.9(10) . . ?
C2 C1 C99 118.4(9) . . ?
C1 C2 C3 120.2(10) . . ?
C1 C2 C7 122.2(10) . . ?
C3 C2 C7 117.6(10) . . ?
C4 C3 C2 120.5(10) . . ?
C4 C3 C13 121.0(10) . . ?
C2 C3 C13 118.5(10) . . ?
C3 C4 C5 119.2(10) . . ?
C3 C4 C19 121.9(11) . . ?
C5 C4 C19 118.9(10) . . ?
C6 C5 C4 117.6(10) . . ?
C6 C5 C25 123.2(10) . . ?
C4 C5 C25 119.2(10) . . ?
C5 C6 C1 123.7(10) . . ?
C5 C6 C31 117.8(10) . . ?
C1 C6 C31 118.5(10) . . ?
C12 C7 C8 118.1(11) . . ?
C12 C7 C2 121.9(11) . . ?
C8 C7 C2 120.0(12) . . ?
C9 C8 C7 120.4(14) . . ?
C9 C8 H8 119.8 . . ?
C7 C8 H8 119.8 . . ?
C8 C9 C10 118.6(15) . . ?
C8 C9 H9 120.7 . . ?
C10 C9 H9 120.7 . . ?
C11 C10 C9 122.9(14) . . ?
C11 C10 H10 118.6 . . ?
C9 C10 H10 118.6 . . ?
C12 C11 C10 116.4(16) . . ?
C12 C11 H11 121.8 . . ?
C10 C11 H11 121.8 . . ?
C11 C12 C7 123.4(14) . . ?
C11 C12 H12 118.3 . . ?
C7 C12 H12 118.3 . . ?
C18 C13 C14 117.8(11) . . ?
C18 C13 C3 122.1(10) . . ?
C14 C13 C3 120.1(10) . . ?
C15 C14 C13 119.5(12) . . ?
C15 C14 H14 120.3 . . ?
C13 C14 H14 120.3 . . ?
C16 C15 C14 123.0(13) . . ?
C16 C15 H15 118.5 . . ?
C14 C15 H15 118.5 . . ?
C15 C16 C17 118.4(13) . . ?
C15 C16 H16 120.8 . . ?
C17 C16 H16 120.8 . . ?
C18 C17 C16 119.1(12) . . ?
C18 C17 H17 120.4 . . ?
C16 C17 H17 120.4 . . ?
C13 C18 C17 122.1(11) . . ?
C13 C18 H18 118.9 . . ?
C17 C18 H18 118.9 . . ?
C24 C19 C20 117.8(13) . . ?
C24 C19 C4 121.4(12) . . ?
C20 C19 C4 120.8(13) . . ?
C19 C20 C21 120.9(17) . . ?
C19 C20 H20 119.6 . . ?
C21 C20 H20 119.6 . . ?
C22 C21 C20 119.2(16) . . ?
C22 C21 H21 120.4 . . ?
C20 C21 H21 120.4 . . ?
C21 C22 C23 121.5(17) . . ?
C21 C22 H22 119.3 . . ?
C23 C22 H22 119.3 . . ?
C24 C23 C22 113.9(18) . . ?
C24 C23 H23 123.0 . . ?
C22 C23 H23 123.0 . . ?
C19 C24 C23 126.6(16) . . ?
C19 C24 H24 116.7 . . ?
C23 C24 H24 116.7 . . ?
C26 C25 C30 116.7(11) . . ?
C26 C25 C5 122.7(10) . . ?
C30 C25 C5 120.5(10) . . ?
C27 C26 C25 123.0(13) . . ?
C27 C26 H26 118.5 . . ?
C25 C26 H26 118.5 . . ?
C26 C27 C28 116.3(15) . . ?
C26 C27 H27 121.9 . . ?
C28 C27 H27 121.9 . . ?
C29 C28 C27 124.2(15) . . ?
C29 C28 H28 117.9 . . ?
C27 C28 H28 117.9 . . ?
C28 C29 C30 117.0(16) . . ?
C28 C29 H29 121.5 . . ?
C30 C29 H29 121.5 . . ?
C29 C30 C25 122.6(13) . . ?
C29 C30 H30 118.7 . . ?
C25 C30 H30 118.7 . . ?
C32 C31 C36 117.8(11) . . ?
C32 C31 C6 122.4(10) . . ?
C36 C31 C6 119.7(9) . . ?
C31 C32 C33 122.8(10) . . ?
C31 C32 H32 118.6 . . ?
C33 C32 H32 118.6 . . ?
O1 C33 C32 120.4(9) . . ?
O1 C33 C34 121.7(11) . . ?
C32 C33 C34 117.9(10) . . ?
O2 C34 C35 118.8(10) . . ?
O2 C34 C33 121.3(10) . . ?
C35 C34 C33 119.9(12) . . ?
C36 C35 C34 120.1(11) . . ?
C36 C35 H35 119.9 . . ?
C34 C35 H35 119.9 . . ?
C35 C36 C31 121.4(10) . . ?
C35 C36 H36 119.3 . . ?
C31 C36 H36 119.3 . . ?
O1 C37 C42 117.8(10) . . ?
O1 C37 C38 122.1(9) . . ?
C42 C37 C38 120.0(12) . . ?
O2 C38 C37 121.9(10) . . ?
O2 C38 C39 118.3(9) . . ?
C37 C38 C39 119.7(10) . . ?
C40 C39 C38 121.2(10) . . ?
C40 C39 C43 120.2(11) . . ?
C38 C39 C43 118.6(9) . . ?
O4 C40 C39 118.8(9) . . ?
O4 C40 C41 123.4(10) . . ?
C39 C40 C41 117.8(12) . . ?
O3 C41 C42 118.5(10) . . ?
O3 C41 C40 119.9(11) . . ?
C42 C41 C40 121.3(10) . . ?
C37 C42 C41 119.6(11) . . ?
C37 C42 C44 122.3(11) . . ?
C41 C42 C44 118.2(10) . . ?
N1 C43 C39 175.6(13) . . ?
N2 C44 C42 176.9(14) . . ?
C50 C45 O3 122.4(10) . . ?
C50 C45 C46 120.7(11) . . ?
O3 C45 C46 116.9(9) . . ?
C47 C46 C45 118.8(10) . . ?
C47 C46 H46 120.6 . . ?
C45 C46 H46 120.6 . . ?
C46 C47 C48 120.2(10) . . ?
C46 C47 C51 117.7(10) . . ?
C48 C47 C51 122.0(10) . . ?
C47 C48 C49 120.1(11) . . ?
C47 C48 H48 119.9 . . ?
C49 C48 H48 119.9 . . ?
C48 C49 C50 120.2(10) . . ?
C48 C49 H49 119.9 . . ?
C50 C49 H49 119.9 . . ?
C45 C50 C49 119.8(10) . . ?
C45 C50 O4 123.1(11) . . ?
C49 C50 O4 117.0(10) . . ?
C56 C51 C52 119.0(9) . . ?
C56 C51 C47 120.4(9) . . ?
C52 C51 C47 120.5(9) . . ?
C53 C52 C51 120.4(9) . . ?
C53 C52 C57 121.1(9) . . ?
C51 C52 C57 118.5(9) . . ?
C52 C53 C54 119.4(9) . . ?
C52 C53 C63 119.9(10) . . ?
C54 C53 C63 120.1(9) . . ?
C55 C54 C53 119.7(9) . . ?
C55 C54 C69 118.2(8) . . ?
C53 C54 C69 121.8(9) . . ?
C56 C55 C54 119.2(9) . . ?
C56 C55 C75 118.2(9) . . ?
C54 C55 C75 122.6(9) . . ?
C51 C56 C55 122.3(9) . . ?
C51 C56 C81 117.1(9) . . ?
C55 C56 C81 120.2(9) . . ?
C58 C57 C62 117.9(10) . . ?
C58 C57 C52 120.7(10) . . ?
C62 C57 C52 121.4(10) . . ?
C59 C58 C57 120.6(12) . . ?
C59 C58 H58 119.7 . . ?
C57 C58 H58 119.7 . . ?
C58 C59 C60 121.1(13) . . ?
C58 C59 H59 119.5 . . ?
C60 C59 H59 119.5 . . ?
C61 C60 C59 118.6(12) . . ?
C61 C60 H60 120.7 . . ?
C59 C60 H60 120.7 . . ?
C60 C61 C62 123.1(13) . . ?
C60 C61 H61 118.5 . . ?
C62 C61 H61 118.5 . . ?
C61 C62 C57 118.7(12) . . ?
C61 C62 H62 120.7 . . ?
C57 C62 H62 120.7 . . ?
C68 C63 C64 119.6(9) . . ?
C68 C63 C53 122.8(10) . . ?
C64 C63 C53 117.5(11) . . ?
C65 C64 C63 119.2(11) . . ?
C65 C64 H64 120.4 . . ?
C63 C64 H64 120.4 . . ?
C64 C65 C66 122.0(11) . . ?
C64 C65 H65 119.0 . . ?
C66 C65 H65 119.0 . . ?
C67 C66 C65 117.5(10) . . ?
C67 C66 H66 121.3 . . ?
C65 C66 H66 121.3 . . ?
C66 C67 C68 123.6(12) . . ?
C66 C67 H67 118.2 . . ?
C68 C67 H67 118.2 . . ?
C63 C68 C67 118.0(10) . . ?
C63 C68 H68 121.0 . . ?
C67 C68 H68 121.0 . . ?
C71 C69 C70 116.5(11) . . ?
C71 C69 C54 122.8(10) . . ?
C70 C69 C54 120.2(11) . . ?
C69 C70 C73 123.4(13) . . ?
C69 C70 H70 118.3 . . ?
C73 C70 H70 118.3 . . ?
C69 C71 C72 121.9(13) . . ?
C69 C71 H71 119.0 . . ?
C72 C71 H71 119.0 . . ?
C74 C72 C71 120.6(14) . . ?
C74 C72 H72 119.7 . . ?
C71 C72 H72 119.7 . . ?
C70 C73 C74 120.5(12) . . ?
C70 C73 H73 119.7 . . ?
C74 C73 H73 119.7 . . ?
C72 C74 C73 116.9(12) . . ?
C72 C74 H74 121.6 . . ?
C73 C74 H74 121.6 . . ?
C80 C75 C76 117.5(11) . . ?
C80 C75 C55 122.1(11) . . ?
C76 C75 C55 120.3(10) . . ?
C75 C76 C77 120.8(12) . . ?
C75 C76 H76 119.6 . . ?
C77 C76 H76 119.6 . . ?
C78 C77 C76 117.7(13) . . ?
C78 C77 H77 121.2 . . ?
C76 C77 H77 121.2 . . ?
C79 C78 C77 122.7(12) . . ?
C79 C78 H78 118.7 . . ?
C77 C78 H78 118.7 . . ?
C78 C79 C80 118.8(13) . . ?
C78 C79 H79 120.6 . . ?
C80 C79 H79 120.6 . . ?
C79 C80 C75 122.5(13) . . ?
C79 C80 H80 118.8 . . ?
C75 C80 H80 118.8 . . ?
C86 C81 C82 120.7(10) . . ?
C86 C81 C56 117.5(9) . . ?
C82 C81 C56 121.4(10) . . ?
C81 C82 C83 120.5(11) . . ?
C81 C82 H82 119.7 . . ?
C83 C82 H82 119.7 . . ?
C84 C83 C82 118.1(10) . . ?
C84 C83 H83 120.9 . . ?
C82 C83 H83 120.9 . . ?
C83 C84 C85 122.0(10) . . ?
C83 C84 O5 118.5(10) . . ?
C85 C84 O5 119.5(10) . . ?
C84 C85 O6 122.2(9) . . ?
C84 C85 C86 119.9(10) . . ?
O6 C85 C86 117.8(9) . . ?
C81 C86 C85 118.6(10) . . ?
C81 C86 H86 120.7 . . ?
C85 C86 H86 120.7 . . ?
C89 C87 C88 122.9(12) . . ?
C89 C87 O5 118.0(10) . . ?
C88 C87 O5 119.1(11) . . ?
C92 C88 C87 120.2(11) . . ?
C92 C88 O6 117.4(11) . . ?
C87 C88 O6 122.4(12) . . ?
C87 C89 C94 121.5(12) . . ?
C87 C89 C90 118.3(11) . . ?
C94 C89 C90 120.2(10) . . ?
C91 C90 O7 122.9(11) . . ?
C91 C90 C89 119.3(10) . . ?
O7 C90 C89 117.8(10) . . ?
O8 C91 C90 121.8(10) . . ?
O8 C91 C92 117.8(10) . . ?
C90 C91 C92 120.4(11) . . ?
C88 C92 C91 118.8(11) . . ?
C88 C92 C93 121.0(11) . . ?
C91 C92 C93 120.2(11) . . ?
N4 C93 C92 178.8(16) . . ?
N3 C94 C89 179.5(13) . . ?
C96 C95 C100 120.2(11) . . ?
C96 C95 O7 122.9(10) . . ?
C100 C95 O7 116.9(10) . . ?
C95 C96 C97 122.1(10) . . ?
C95 C96 O8 120.2(11) . . ?
C97 C96 O8 117.7(9) . . ?
C98 C97 C96 116.8(11) . . ?
C98 C97 H97 121.6 . . ?
C96 C97 H97 121.6 . . ?
C97 C98 C99 124.5(12) . . ?
C97 C98 H98 117.8 . . ?
C99 C98 H98 117.8 . . ?
C100 C99 C98 117.7(10) . . ?
C100 C99 C1 123.5(10) . . ?
C98 C99 C1 118.6(10) . . ?
C99 C100 C95 118.6(10) . . ?
C99 C100 H100 120.7 . . ?
C95 C100 H100 120.7 . . ?
C33 O1 C37 115.1(8) . . ?
C38 O2 C34 114.4(8) . . ?
C45 O3 C41 115.4(8) . . ?
C40 O4 C50 112.7(8) . . ?
C87 O5 C84 112.9(8) . . ?
C88 O6 C85 112.5(8) . . ?
C90 O7 C95 114.0(8) . . ?
C91 O8 C96 115.7(8) . . ?
Cl2 C101 Cl3 111.9(7) . . ?
Cl2 C101 Cl1 110.3(7) . . ?
Cl3 C101 Cl1 110.9(8) . . ?
Cl2 C101 H101 107.8 . . ?
Cl3 C101 H101 107.8 . . ?
Cl1 C101 H101 107.8 . . ?
Cl4 C102 Cl5 111.0(9) 2_656 . ?
Cl4 C102 Cl4 110.3(8) 2_656 . ?
Cl5 C102 Cl4 109.5(9) . . ?
Cl4 C102 H102 108.7 2_656 . ?
Cl5 C102 H102 108.7 . . ?
Cl4 C102 H102 108.7 . . ?
O9 C103 H10A 109.5 . . ?
O9 C103 H10B 109.5 . . ?
H10A C103 H10B 109.5 . . ?
O9 C103 H10C 109.5 . . ?
H10A C103 H10C 109.5 . . ?
H10B C103 H10C 109.5 . . ?

loop_
_geom_bond_atom_site_label_1
_geom_bond_atom_site_label_2
_geom_bond_distance
_geom_bond_site_symmetry_2
_geom_bond_publ_flag
C1 C6 1.391(15) . ?
C1 C2 1.395(15) . ?
C1 C99 1.512(15) . ?
C2 C3 1.415(15) . ?
C2 C7 1.487(16) . ?
C3 C4 1.398(15) . ?
C3 C13 1.487(16) . ?
C4 C5 1.450(16) . ?
C4 C19 1.505(17) . ?
C5 C6 1.382(15) . ?
C5 C25 1.459(15) . ?
C6 C31 1.537(16) . ?
C7 C12 1.397(18) . ?
C7 C8 1.402(18) . ?
C8 C9 1.36(2) . ?
C8 H8 0.9500 . ?
C9 C10 1.41(3) . ?
C9 H9 0.9500 . ?
C10 C11 1.37(3) . ?
C10 H10 0.9500 . ?
C11 C12 1.363(19) . ?
C11 H11 0.9500 . ?
C12 H12 0.9500 . ?
C13 C18 1.382(16) . ?
C13 C14 1.403(17) . ?
C14 C15 1.393(17) . ?
C14 H14 0.9500 . ?
C15 C16 1.341(18) . ?
C15 H15 0.9500 . ?
C16 C17 1.417(18) . ?
C16 H16 0.9500 . ?
C17 C18 1.391(17) . ?
C17 H17 0.9500 . ?
C18 H18 0.9500 . ?
C19 C24 1.327(18) . ?
C19 C20 1.385(18) . ?
C20 C21 1.40(2) . ?
C20 H20 0.9500 . ?
C21 C22 1.37(3) . ?
C21 H21 0.9500 . ?
C22 C23 1.44(3) . ?
C22 H22 0.9500 . ?
C23 C24 1.39(2) . ?
C23 H23 0.9500 . ?
C24 H24 0.9500 . ?
C25 C26 1.390(16) . ?
C25 C30 1.401(16) . ?
C26 C27 1.386(18) . ?
C26 H26 0.9500 . ?
C27 C28 1.39(2) . ?
C27 H27 0.9500 . ?
C28 C29 1.36(3) . ?
C28 H28 0.9500 . ?
C29 C30 1.38(2) . ?
C29 H29 0.9500 . ?
C30 H30 0.9500 . ?
C31 C32 1.365(15) . ?
C31 C36 1.409(15) . ?
C32 C33 1.395(16) . ?
C32 H32 0.9500 . ?
C33 O1 1.363(13) . ?
C33 C34 1.402(15) . ?
C34 O2 1.393(13) . ?
C34 C35 1.399(15) . ?
C35 C36 1.358(15) . ?
C35 H35 0.9500 . ?
C36 H36 0.9500 . ?
C37 O1 1.374(13) . ?
C37 C42 1.380(15) . ?
C37 C38 1.382(15) . ?
C38 O2 1.379(12) . ?
C38 C39 1.395(15) . ?
C39 C40 1.385(15) . ?
C39 C43 1.462(18) . ?
C40 O4 1.380(13) . ?
C40 C41 1.398(15) . ?
C41 O3 1.387(12) . ?
C41 C42 1.389(15) . ?
C42 C44 1.393(17) . ?
C43 N1 1.140(14) . ?
C44 N2 1.096(13) . ?
C45 C50 1.341(15) . ?
C45 O3 1.379(13) . ?
C45 C46 1.438(15) . ?
C46 C47 1.366(15) . ?
C46 H46 0.9500 . ?
C47 C48 1.381(15) . ?
C47 C51 1.509(14) . ?
C48 C49 1.387(15) . ?
C48 H48 0.9500 . ?
C49 C50 1.391(16) . ?
C49 H49 0.9500 . ?
C50 O4 1.407(12) . ?
C51 C56 1.386(14) . ?
C51 C52 1.421(14) . ?
C52 C53 1.406(15) . ?
C52 C57 1.471(15) . ?
C53 C54 1.428(14) . ?
C53 C63 1.490(15) . ?
C54 C55 1.414(14) . ?
C54 C69 1.479(15) . ?
C55 C56 1.395(14) . ?
C55 C75 1.502(15) . ?
C56 C81 1.530(15) . ?
C57 C58 1.407(16) . ?
C57 C62 1.417(15) . ?
C58 C59 1.366(17) . ?
C58 H58 0.9500 . ?
C59 C60 1.398(18) . ?
C59 H59 0.9500 . ?
C60 C61 1.338(18) . ?
C60 H60 0.9500 . ?
C61 C62 1.391(17) . ?
C61 H61 0.9500 . ?
C62 H62 0.9500 . ?
C63 C68 1.378(15) . ?
C63 C64 1.405(16) . ?
C64 C65 1.380(16) . ?
C64 H64 0.9500 . ?
C65 C66 1.385(16) . ?
C65 H65 0.9500 . ?
C66 C67 1.343(16) . ?
C66 H66 0.9500 . ?
C67 C68 1.410(15) . ?
C67 H67 0.9500 . ?
C68 H68 0.9500 . ?
C69 C71 1.347(16) . ?
C69 C70 1.351(15) . ?
C70 C73 1.358(17) . ?
C70 H70 0.9500 . ?
C71 C72 1.424(17) . ?
C71 H71 0.9500 . ?
C72 C74 1.340(18) . ?
C72 H72 0.9500 . ?
C73 C74 1.408(19) . ?
C73 H73 0.9500 . ?
C74 H74 0.9500 . ?
C75 C80 1.387(17) . ?
C75 C76 1.396(16) . ?
C76 C77 1.424(18) . ?
C76 H76 0.9500 . ?
C77 C78 1.372(19) . ?
C77 H77 0.9500 . ?
C78 C79 1.36(2) . ?
C78 H78 0.9500 . ?
C79 C80 1.374(18) . ?
C79 H79 0.9500 . ?
C80 H80 0.9500 . ?
C81 C86 1.361(15) . ?
C81 C82 1.377(14) . ?
C82 C83 1.402(15) . ?
C82 H82 0.9500 . ?
C83 C84 1.358(16) . ?
C83 H83 0.9500 . ?
C84 C85 1.358(15) . ?
C84 O5 1.433(13) . ?
C85 O6 1.395(13) . ?
C85 C86 1.412(15) . ?
C86 H86 0.9500 . ?
C87 C89 1.322(16) . ?
C87 C88 1.385(16) . ?
C87 O5 1.393(14) . ?
C88 C92 1.376(17) . ?
C88 O6 1.389(14) . ?
C89 C94 1.407(18) . ?
C89 C90 1.449(17) . ?
C90 C91 1.375(15) . ?
C90 O7 1.382(13) . ?
C91 O8 1.359(14) . ?
C91 C92 1.404(16) . ?
C92 C93 1.436(18) . ?
C93 N4 1.122(14) . ?
C94 N3 1.173(14) . ?
C95 C96 1.359(15) . ?
C95 C100 1.394(15) . ?
C95 O7 1.409(14) . ?
C96 C97 1.373(16) . ?
C96 O8 1.430(13) . ?
C97 C98 1.335(15) . ?
C97 H97 0.9500 . ?
C98 C99 1.389(15) . ?
C98 H98 0.9500 . ?
C99 C100 1.382(16) . ?
C100 H100 0.9500 . ?
C101 Cl2 1.726(13) . ?
C101 Cl3 1.736(12) . ?
C101 Cl1 1.764(13) . ?
C101 H101 1.0000 . ?
C102 Cl4 1.747(11) 2_656 ?
C102 Cl5 1.749(11) . ?
C102 Cl4 1.750(11) . ?
C102 H102 1.0000 . ?
C103 O9 1.438(10) . ?
C103 H10A 0.9800 . ?
C103 H10B 0.9800 . ?
C103 H10C 0.9800 . ?
